data_7225318
loop_
_publ_author_name
'Sidelnikov, A. A.'
'Chizhik, S. A.'
'Zakharov, B. A.'
'Chupakhin, A. P.'
'Boldyreva, E. V.'

_publ_section_title
;
 The effect of thermal expansion on photoisomerisation in the crystals of
 [Co(NH3)5NO2]Cl(NO3): different strain origins -- different outcomes
;
_journal_issue 38
_journal_name_full CrystEngComm
_journal_page_first 7276
_journal_paper_doi 10.1039/C6CE00840B
_journal_volume 18
_journal_year 2016
_chemical_formula_moiety 'Co H15 N6 O2, N O3, Cl'
_chemical_formula_sum 'Cl Co H15 N7 O5'
_chemical_formula_weight 287.57
_chemical_name_common nitro-pentaammine-Co(III)-chloride-nitrate
_chemical_name_systematic nitro-pentaammine-Co(III)-chloride-nitrate
_space_group_crystal_system orthorhombic
_space_group_IT_number 62
_space_group_name_Hall '-P 2ac 2n'
_space_group_name_H-M_alt 'P n m a'
_symmetry_space_group_name_Hall '-P 2ac 2n'
_symmetry_space_group_name_H-M 'P n m a'
_atom_sites_solution_hydrogens geom
_atom_sites_solution_primary direct
_atom_sites_solution_secondary difmap
_audit_creation_method SHELXL-2014/7
_audit_update_record
;
2016-03-25 deposited with the CCDC.
2016-05-20 downloaded from the CCDC.
;
_cell_angle_alpha 90
_cell_angle_beta 90
_cell_angle_gamma 90
_cell_formula_units_Z 4
_cell_length_a 14.860(2)
_cell_length_b 7.3294(11)
_cell_length_c 9.6098(14)
_cell_measurement_reflns_used 9592
_cell_measurement_temperature 353(2)
_cell_measurement_theta_max 29.51
_cell_measurement_theta_min 1.45
_cell_volume 1046.7(3)
_computing_cell_refinement 'X-AREA (Stoe & Cie, 2006)'
_computing_data_collection 'X-AREA (Stoe & Cie, 2006)'
_computing_data_reduction 'X-RED (Stoe & Cie, 2006)'
_computing_structure_refinement 'SHELXL-2014/7 (Sheldrick, 2014)'
_computing_structure_solution 'SHELXS-2014/7 (Sheldrick, 2014)'
_diffrn_ambient_temperature 353(2)
_diffrn_detector_area_resol_mean 6.67
_diffrn_measured_fraction_theta_full 0.998
_diffrn_measured_fraction_theta_max 0.998
_diffrn_measurement_device_type 'STOE IPDS 2'
_diffrn_measurement_method \w-scan
_diffrn_radiation_type MoK\a
_diffrn_radiation_wavelength 0.71073
_diffrn_reflns_av_R_equivalents 0.0407
_diffrn_reflns_av_unetI/netI 0.0215
_diffrn_reflns_Laue_measured_fraction_full 0.998
_diffrn_reflns_Laue_measured_fraction_max 0.998
_diffrn_reflns_limit_h_max 18
_diffrn_reflns_limit_h_min -18
_diffrn_reflns_limit_k_max 8
_diffrn_reflns_limit_k_min -9
_diffrn_reflns_limit_l_max 12
_diffrn_reflns_limit_l_min -12
_diffrn_reflns_number 7018
_diffrn_reflns_point_group_measured_fraction_full 0.998
_diffrn_reflns_point_group_measured_fraction_max 0.998
_diffrn_reflns_theta_full 25.242
_diffrn_reflns_theta_max 26.344
_diffrn_reflns_theta_min 2.524
_exptl_absorpt_coefficient_mu 1.910
_exptl_absorpt_correction_T_max 0.7850
_exptl_absorpt_correction_T_min 0.6633
_exptl_absorpt_correction_type numerical
_exptl_absorpt_process_details X-RED
_exptl_crystal_colour orange
_exptl_crystal_density_diffrn 1.825
_exptl_crystal_description prism
_exptl_crystal_F_000 592
_exptl_crystal_size_max 0.300
_exptl_crystal_size_mid 0.200
_exptl_crystal_size_min 0.150
_refine_diff_density_max 0.295
_refine_diff_density_min -0.356
_refine_diff_density_rms 0.073
_refine_ls_extinction_method none
_refine_ls_goodness_of_fit_ref 1.094
_refine_ls_hydrogen_treatment constr
_refine_ls_matrix_type full
_refine_ls_number_parameters 79
_refine_ls_number_reflns 1150
_refine_ls_number_restraints 0
_refine_ls_restrained_S_all 1.094
_refine_ls_R_factor_all 0.0359
_refine_ls_R_factor_gt 0.0290
_refine_ls_shift/su_max 0.000
_refine_ls_shift/su_mean 0.000
_refine_ls_structure_factor_coef Fsqd
_refine_ls_weighting_details 'w=1/[\s^2^(Fo^2^)+(0.0337P)^2^+0.4816P] where P=(Fo^2^+2Fc^2^)/3'
_refine_ls_weighting_scheme calc
_refine_ls_wR_factor_gt 0.0645
_refine_ls_wR_factor_ref 0.0670
_reflns_Friedel_coverage 0.000
_reflns_number_gt 963
_reflns_number_total 1150
_reflns_threshold_expression 'I > 2\s(I)'
_cod_data_source_file c6ce00840b6.cif
_cod_data_source_block 80C
_cod_depositor_comments 'Adding full bibliography for 7225302--7225322.cif.'
_cod_database_code 7225318
_shelx_shelxl_version_number 2014/7
_shelx_space_group_comment
;
The symmetry employed for this shelxl refinement is uniquely defined
by the following loop, which should always be used as a source of
symmetry information in preference to the above space-group names.
They are only intended as comments.
;
_shelx_estimated_absorpt_t_min 0.598
_shelx_estimated_absorpt_t_max 0.763

loop_
_space_group_symop_operation_xyz
'x, y, z'
'-x+1/2, -y, z+1/2'
'x+1/2, -y+1/2, -z+1/2'
'-x, y+1/2, -z'
'-x, -y, -z'
'x-1/2, y, -z-1/2'
'-x-1/2, y-1/2, z-1/2'
'x, -y-1/2, z'

loop_
_atom_site_label
_atom_site_type_symbol
_atom_site_fract_x
_atom_site_fract_y
_atom_site_fract_z
_atom_site_U_iso_or_equiv
_atom_site_adp_type
_atom_site_occupancy
_atom_site_site_symmetry_order
_atom_site_calc_flag
_atom_site_refinement_flags_posn
_atom_site_refinement_flags_adp
_atom_site_refinement_flags_occupancy
Cl1 Cl 0.34785(5) 0.2500 0.51872(9) 0.0354(2) Uani 1 2 d S T P
Co1 Co 0.13287(2) 0.2500 0.79558(4) 0.02252(14) Uani 1 2 d S T P
N1 N 0.12397(17) 0.2500 0.5896(3) 0.0325(6) Uani 1 2 d S T P
H1A H 0.1776 0.2749 0.5532 0.049 Uiso 0.5 1 calc R U P
H1B H 0.0845 0.3343 0.5628 0.049 Uiso 0.5 1 calc R U P
H1C H 0.1058 0.1408 0.5606 0.049 Uiso 0.5 1 calc R U P
N2 N 0.22501(12) 0.0584(3) 0.78141(19) 0.0335(4) Uani 1 1 d . . .
H2A H 0.2128 -0.0131 0.7090 0.050 Uiso 1 1 calc R U .
H2B H 0.2251 -0.0079 0.8590 0.050 Uiso 1 1 calc R U .
H2C H 0.2788 0.1096 0.7698 0.050 Uiso 1 1 calc R U .
N3 N 0.03975(12) 0.0631(3) 0.8129(2) 0.0354(5) Uani 1 1 d . . .
H3A H 0.0282 0.0158 0.7295 0.053 Uiso 1 1 calc R U .
H3B H -0.0101 0.1129 0.8473 0.053 Uiso 1 1 calc R U .
H3C H 0.0588 -0.0246 0.8697 0.053 Uiso 1 1 calc R U .
N4 N 0.14608(16) 0.2500 0.9945(3) 0.0297(6) Uani 1 2 d S T P
N5 N 0.41086(17) 0.2500 1.0014(3) 0.0346(6) Uani 1 2 d S T P
O1 O 0.22200(15) 0.2500 1.0463(3) 0.0490(7) Uani 1 2 d S T P
O2 O 0.07963(16) 0.2500 1.0705(3) 0.0479(6) Uani 1 2 d S T P
O3 O 0.41000(13) 0.1039(3) 0.9364(2) 0.0559(5) Uani 1 1 d . . .
O4 O 0.4114(2) 0.2500 1.1295(3) 0.0659(9) Uani 1 2 d S T P

loop_
_atom_site_aniso_label
_atom_site_aniso_U_11
_atom_site_aniso_U_22
_atom_site_aniso_U_33
_atom_site_aniso_U_23
_atom_site_aniso_U_13
_atom_site_aniso_U_12
Cl1 0.0317(4) 0.0385(5) 0.0360(4) 0.000 0.0038(3) 0.000
Co1 0.0194(2) 0.0255(2) 0.0226(2) 0.000 0.00083(15) 0.000
N1 0.0307(13) 0.0381(15) 0.0288(14) 0.000 -0.0007(11) 0.000
N2 0.0316(9) 0.0355(11) 0.0335(10) 0.0011(9) 0.0029(8) 0.0025(8)
N3 0.0299(9) 0.0391(11) 0.0372(11) 0.0003(9) 0.0017(8) -0.0061(8)
N4 0.0282(13) 0.0313(15) 0.0297(14) 0.000 0.0008(11) 0.000
N5 0.0254(13) 0.0395(16) 0.0390(17) 0.000 -0.0021(11) 0.000
O1 0.0323(12) 0.0792(19) 0.0355(14) 0.000 -0.0071(11) 0.000
O2 0.0392(13) 0.0718(18) 0.0326(13) 0.000 0.0113(11) 0.000
O3 0.0570(11) 0.0445(11) 0.0660(13) -0.0136(10) 0.0088(10) 0.0018(9)
O4 0.079(2) 0.077(2) 0.0416(17) 0.000 -0.0174(15) 0.000

loop_
_atom_type_symbol
_atom_type_description
_atom_type_scat_dispersion_real
_atom_type_scat_dispersion_imag
_atom_type_scat_source
Cl Cl 0.1484 0.1585 'International Tables Vol C Tables 4.2.6.8 and 6.1.1.4'
Co Co 0.3494 0.9721 'International Tables Vol C Tables 4.2.6.8 and 6.1.1.4'
H H 0.0000 0.0000 'International Tables Vol C Tables 4.2.6.8 and 6.1.1.4'
N N 0.0061 0.0033 'International Tables Vol C Tables 4.2.6.8 and 6.1.1.4'
O O 0.0106 0.0060 'International Tables Vol C Tables 4.2.6.8 and 6.1.1.4'

loop_
_geom_angle_atom_site_label_1
_geom_angle_atom_site_label_2
_geom_angle_atom_site_label_3
_geom_angle
_geom_angle_site_symmetry_1
_geom_angle_site_symmetry_3
N4 Co1 N3 89.30(8) . .
N4 Co1 N3 89.30(8) . 8_565
N3 Co1 N3 89.02(12) . 8_565
N4 Co1 N2 89.87(7) . 8_565
N3 Co1 N2 178.65(8) . 8_565
N3 Co1 N2 89.91(9) 8_565 8_565
N4 Co1 N2 89.87(7) . .
N3 Co1 N2 89.91(9) . .
N3 Co1 N2 178.65(8) 8_565 .
N2 Co1 N2 91.15(11) 8_565 .
N4 Co1 N1 177.95(10) . .
N3 Co1 N1 92.16(8) . .
N3 Co1 N1 92.16(8) 8_565 .
N2 Co1 N1 88.70(7) 8_565 .
N2 Co1 N1 88.70(7) . .
Co1 N1 H1A 109.5 . .
Co1 N1 H1B 109.5 . .
H1A N1 H1B 109.5 . .
Co1 N1 H1C 109.5 . .
H1A N1 H1C 109.5 . .
H1B N1 H1C 109.5 . .
Co1 N2 H2A 109.5 . .
Co1 N2 H2B 109.5 . .
H2A N2 H2B 109.5 . .
Co1 N2 H2C 109.5 . .
H2A N2 H2C 109.5 . .
H2B N2 H2C 109.5 . .
Co1 N3 H3A 109.5 . .
Co1 N3 H3B 109.5 . .
H3A N3 H3B 109.5 . .
Co1 N3 H3C 109.5 . .
H3A N3 H3C 109.5 . .
H3B N3 H3C 109.5 . .
O2 N4 O1 119.7(3) . .
O2 N4 Co1 120.6(2) . .
O1 N4 Co1 119.7(2) . .
O4 N5 O3 120.26(15) . 8_565
O4 N5 O3 120.26(15) . .
O3 N5 O3 119.5(3) 8_565 .

loop_
_geom_bond_atom_site_label_1
_geom_bond_atom_site_label_2
_geom_bond_distance
_geom_bond_site_symmetry_2
Co1 N4 1.921(3) .
Co1 N3 1.9542(19) .
Co1 N3 1.9542(19) 8_565
Co1 N2 1.9658(18) 8_565
Co1 N2 1.9658(18) .
Co1 N1 1.983(3) .
N1 H1A 0.8900 .
N1 H1B 0.8900 .
N1 H1C 0.8900 .
N2 H2A 0.8900 .
N2 H2B 0.8900 .
N2 H2C 0.8900 .
N3 H3A 0.8900 .
N3 H3B 0.8900 .
N3 H3C 0.8900 .
N4 O2 1.228(3) .
N4 O1 1.233(3) .
N5 O4 1.230(4) .
N5 O3 1.239(2) 8_565
N5 O3 1.239(2) .

loop_
_geom_hbond_atom_site_label_D
_geom_hbond_atom_site_label_H
_geom_hbond_atom_site_label_A
_geom_hbond_distance_DH
_geom_hbond_distance_HA
_geom_hbond_distance_DA
_geom_hbond_angle_DHA
_geom_hbond_site_symmetry_A
N1 H1C O3 0.89 2.92 3.364(3) 112.5 6_557
N1 H1C O3 0.89 2.17 3.025(2) 161.8 2_554
N1 H1B O3 0.89 2.32 3.025(2) 136.1 7_665
N1 H1A Cl1 0.89 2.56 3.396(3) 157.3 .
N2 H2C Cl1 0.89 2.82 3.417(2) 126.1 .
N2 H2B Cl1 0.89 2.58 3.389(2) 150.6 2
N2 H2A O1 0.89 2.53 3.292(3) 144.1 2_554
N2 H2C O3 0.89 2.52 3.145(3) 127.4 .
N3 H3C Cl1 0.89 2.59 3.460(2) 166.2 2
N3 H3B Cl1 0.89 2.67 3.554(2) 173.0 3_456
N3 H3A O3 0.89 2.46 3.090(3) 128.3 6_557
N3 H3C O2 0.89 2.70 3.110(2) 109.3 4_547
N3 H3A O4 0.89 2.35 2.983(3) 128.1 2_554
